data_2013622
loop_
_publ_author_name
'Lynch, Daniel E.'
'Spicer, Gillian E.'
'McClenaghan, Ian'

_publ_section_title
;
 2-Phenylmalonpiperadide and 2-phenylmalonmorpholide
;
_journal_issue 12
_journal_name_full 'Acta Crystallographica Section C'
_journal_page_first o715
_journal_page_last o718
_journal_paper_doi 10.1107/S0108270103021310
_journal_volume 59
_journal_year 2003
_chemical_formula_iupac 'C19 H26 N2 O2'
_chemical_formula_moiety 'C19 H26 N2 O2'
_chemical_formula_sum 'C19 H26 N2 O2'
_chemical_formula_weight 314.42
_chemical_melting_point 417.5(15)
_chemical_name_common
;
2-phenylmalonpiperadide
;
_chemical_name_systematic
;
2-phenyl-1,3-bis(piperidin-1-yl)propane-1,3-dione
;
_space_group_IT_number 19
_symmetry_cell_setting orthorhombic
_symmetry_space_group_name_Hall 'P 2ac 2ab'
_symmetry_space_group_name_H-M 'P 21 21 21'
_atom_sites_solution_hydrogens geom
_atom_sites_solution_primary direct
_atom_sites_solution_secondary difmap
_audit_creation_method SHELXL-97
_cell_angle_alpha 90
_cell_angle_beta 90
_cell_angle_gamma 90
_cell_formula_units_Z 4
_cell_length_a 6.1652(3)
_cell_length_b 10.2718(5)
_cell_length_c 26.1962(17)
_cell_measurement_reflns_used 6419
_cell_measurement_temperature 120(2)
_cell_measurement_theta_max 27.5
_cell_measurement_theta_min 2.9
_cell_volume 1658.95(16)
_computing_cell_refinement 'DENZO and COLLECT'
_computing_data_collection 'DENZO (Otwinowski & Minor, 1997) and COLLECT (Nonius, 1998)'
_computing_data_reduction 'DENZO and COLLECT'
_computing_molecular_graphics 'PLUTON94 (Spek, 1994) and PLATON97 (Spek, 1997)'
_computing_publication_material SHELXL97
_computing_structure_refinement 'SHELXL97 (Sheldrick, 1997)'
_computing_structure_solution 'SHELXS97 (Sheldrick, 1997)'
_diffrn_ambient_temperature 120(2)
_diffrn_detector_area_resol_mean 9.091
_diffrn_measured_fraction_theta_full 0.985
_diffrn_measured_fraction_theta_max 0.985
_diffrn_measurement_device_type 'Bruker Nonius KappaCCD area-detector'
_diffrn_measurement_method '\f and \w'
_diffrn_radiation_monochromator graphite
_diffrn_radiation_source 'Bruker--Nonius FR591 rotating anode'
_diffrn_radiation_type MoK\a
_diffrn_radiation_wavelength 0.71073
_diffrn_reflns_av_R_equivalents 0.1762
_diffrn_reflns_av_sigmaI/netI 0.2247
_diffrn_reflns_limit_h_max 7
_diffrn_reflns_limit_h_min -7
_diffrn_reflns_limit_k_max 13
_diffrn_reflns_limit_k_min -9
_diffrn_reflns_limit_l_max 25
_diffrn_reflns_limit_l_min -34
_diffrn_reflns_number 6936
_diffrn_reflns_theta_full 27.5
_diffrn_reflns_theta_max 27.5
_diffrn_reflns_theta_min 3.06
_diffrn_standards_decay_% 0
_diffrn_standards_number 0
_exptl_absorpt_coefficient_mu 0.082
_exptl_absorpt_correction_T_max 0.997
_exptl_absorpt_correction_T_min 0.988
_exptl_absorpt_correction_type multi-scan
_exptl_absorpt_process_details '(SORTAV; Blessing, 1995)'
_exptl_crystal_colour colourless
_exptl_crystal_density_diffrn 1.259
_exptl_crystal_density_method 'not measured'
_exptl_crystal_description plate
_exptl_crystal_F_000 680
_exptl_crystal_size_max 0.15
_exptl_crystal_size_mid 0.10
_exptl_crystal_size_min 0.04
_refine_diff_density_max 0.34
_refine_diff_density_min -0.34
_refine_ls_extinction_coef 0.012(3)
_refine_ls_extinction_expression Fc^*^=kFc[1+0.001xFc^2^\l^3^/sin(2\q)]^-1/4^
_refine_ls_extinction_method SHELXL97
_refine_ls_goodness_of_fit_ref 0.936
_refine_ls_hydrogen_treatment constr
_refine_ls_matrix_type full
_refine_ls_number_parameters 209
_refine_ls_number_reflns 2177
_refine_ls_number_restraints 0
_refine_ls_restrained_S_all 0.936
_refine_ls_R_factor_all 0.2065
_refine_ls_R_factor_gt 0.0689
_refine_ls_shift/su_max 0.000
_refine_ls_shift/su_mean 0.000
_refine_ls_structure_factor_coef Fsqd
_refine_ls_weighting_details 'w = 1/[\s^2^(Fo^2^)+(0.0705P)^2^] where P = (Fo^2^+2Fc^2^)/3'
_refine_ls_weighting_scheme calc
_refine_ls_wR_factor_gt 0.1250
_refine_ls_wR_factor_ref 0.1774
_reflns_number_gt 1013
_reflns_number_total 2177
_reflns_threshold_expression I>2\s(I)
_cod_data_source_file gg1184.cif
_cod_data_source_block I
_cod_depositor_comments
;
The following automatic conversions were performed:

'_chemical_melting_point' value '416-419 K' was changed to
'417.5(15)' - the average value was taken and precision was
estimated.

Automatic conversion script
Id: cif_fix_values 1646 2011-03-28 12:23:43Z adriana 

The following automatic conversions were performed:

'_chemical_melting_point' value '416-419 K' was changed to
'417.5(15)' - the average value was taken and precision was
estimated.

'_exptl_absorpt_correction_type' value 'Multi-scan'
changed to 'multi-scan' according to
/home/saulius/struct/CIF-dictionaries/cif_core.dic dictionary named
'cif_core.dic' version 2.4.1 from 2010-06-29.

Automatic conversion script
Id: cif_fix_values 1715 2011-07-08 13:25:40Z adriana 
;
_cod_database_code 2013622

loop_
_symmetry_equiv_pos_as_xyz
'x, y, z'
'-x+1/2, -y, z+1/2'
'-x, y+1/2, -z+1/2'
'x+1/2, -y+1/2, -z'

loop_
_atom_site_label
_atom_site_fract_x
_atom_site_fract_y
_atom_site_fract_z
_atom_site_U_iso_or_equiv
_atom_site_adp_type
_atom_site_calc_flag
_atom_site_refinement_flags
_atom_site_occupancy
_atom_site_disorder_assembly
_atom_site_disorder_group
_atom_site_type_symbol
C1 0.9803(9) 0.2467(6) 0.1834(2) 0.0289(14) Uani d . 1 . . C
O1 0.9011(6) 0.3469(4) 0.19950(14) 0.0328(10) Uani d . 1 . . O
C2 1.1346(8) 0.2493(5) 0.1361(2) 0.0242(13) Uani d . 1 . . C
H2 1.2586 0.1884 0.1421 0.030 Uiso calc R 1 . . H
C3 1.0037(9) 0.2022(5) 0.0903(2) 0.0276(14) Uani d . 1 . . C
O3 0.8046(6) 0.2120(4) 0.09015(15) 0.0364(12) Uani d . 1 . . O
N4 0.9471(7) 0.1286(4) 0.20548(17) 0.0287(12) Uani d . 1 . . N
C5 0.7861(10) 0.1181(7) 0.2474(2) 0.0370(17) Uani d . 1 . . C
H51 0.7481 0.2060 0.2600 0.046 Uiso calc R 1 . . H
H52 0.8488 0.0680 0.2761 0.046 Uiso calc R 1 . . H
C6 0.5838(10) 0.0500(6) 0.2278(2) 0.0372(16) Uani d . 1 . . C
H61 0.4764 0.0420 0.2557 0.047 Uiso calc R 1 . . H
H62 0.5178 0.1020 0.2000 0.047 Uiso calc R 1 . . H
C7 0.6426(10) -0.0836(6) 0.2080(2) 0.0424(17) Uani d . 1 . . C
H71 0.6956 -0.1379 0.2367 0.053 Uiso calc R 1 . . H
H72 0.5116 -0.1258 0.1937 0.053 Uiso calc R 1 . . H
C8 0.8154(9) -0.0758(6) 0.1673(2) 0.0379(16) Uani d . 1 . . C
H81 0.7548 -0.0336 0.1365 0.047 Uiso calc R 1 . . H
H82 0.8621 -0.1648 0.1579 0.047 Uiso calc R 1 . . H
C9 1.0098(10) 0.0014(5) 0.1861(2) 0.0365(16) Uani d . 1 . . C
H91 1.0838 -0.0480 0.2134 0.046 Uiso calc R 1 . . H
H92 1.1138 0.0128 0.1576 0.046 Uiso calc R 1 . . H
N10 1.1110(7) 0.1500(4) 0.04983(17) 0.0266(12) Uani d . 1 . . N
C11 0.9889(9) 0.0865(5) 0.0089(2) 0.0309(15) Uani d . 1 . . C
H111 1.0442 0.1156 -0.0247 0.039 Uiso calc R 1 . . H
H112 0.8337 0.1107 0.0113 0.039 Uiso calc R 1 . . H
C12 1.0134(10) -0.0602(5) 0.0138(2) 0.0313(15) Uani d . 1 . . C
H121 0.9479 -0.0896 0.0463 0.039 Uiso calc R 1 . . H
H122 0.9352 -0.1034 -0.0146 0.039 Uiso calc R 1 . . H
C13 1.2499(10) -0.0990(6) 0.0124(2) 0.0385(16) Uani d . 1 . . C
H131 1.3102 -0.0801 -0.0219 0.048 Uiso calc R 1 . . H
H132 1.2628 -0.1937 0.0185 0.048 Uiso calc R 1 . . H
C14 1.3803(10) -0.0252(6) 0.0528(2) 0.0354(16) Uani d . 1 . . C
H141 1.3343 -0.0537 0.0872 0.044 Uiso calc R 1 . . H
H142 1.5363 -0.0457 0.0489 0.044 Uiso calc R 1 . . H
C15 1.3465(9) 0.1212(6) 0.0476(2) 0.0317(15) Uani d . 1 . . C
H151 1.4227 0.1672 0.0755 0.040 Uiso calc R 1 . . H
H152 1.4070 0.1518 0.0147 0.040 Uiso calc R 1 . . H
C16 1.2215(9) 0.3858(5) 0.1280(2) 0.0246(14) Uani d . 1 . . C
C17 1.4316(9) 0.4170(6) 0.1421(2) 0.0275(14) Uani d . 1 . . C
H17 1.5256 0.3514 0.1549 0.034 Uiso calc R 1 . . H
C18 1.5047(10) 0.5438(6) 0.1375(2) 0.0333(16) Uani d . 1 . . C
H18 1.6483 0.5650 0.1477 0.042 Uiso calc R 1 . . H
C19 1.3699(10) 0.6408(6) 0.1180(2) 0.0355(16) Uani d . 1 . . C
H19 1.4202 0.7279 0.1148 0.044 Uiso calc R 1 . . H
C20 1.1603(10) 0.6076(6) 0.1034(2) 0.0363(16) Uani d . 1 . . C
H20 1.0660 0.6726 0.0903 0.045 Uiso calc R 1 . . H
C21 1.0878(10) 0.4805(6) 0.1078(2) 0.0313(15) Uani d . 1 . . C
H21 0.9455 0.4585 0.0969 0.039 Uiso calc R 1 . . H

loop_
_atom_site_aniso_label
_atom_site_aniso_U_11
_atom_site_aniso_U_22
_atom_site_aniso_U_33
_atom_site_aniso_U_12
_atom_site_aniso_U_13
_atom_site_aniso_U_23
C1 0.028(3) 0.033(4) 0.025(3) 0.001(3) -0.008(3) -0.005(3)
O1 0.037(2) 0.029(2) 0.032(2) 0.000(2) 0.001(2) -0.007(2)
C2 0.022(3) 0.023(3) 0.028(3) 0.005(3) -0.011(2) 0.000(3)
C3 0.032(3) 0.020(3) 0.030(4) -0.003(3) -0.004(3) 0.009(3)
O3 0.017(2) 0.053(3) 0.040(3) 0.0046(19) -0.0048(19) -0.007(2)
N4 0.033(3) 0.024(3) 0.029(3) 0.006(2) 0.001(2) -0.005(3)
C5 0.044(4) 0.043(4) 0.024(3) 0.002(3) 0.008(3) 0.004(3)
C6 0.032(3) 0.050(4) 0.030(3) 0.001(3) 0.001(3) 0.000(3)
C7 0.036(4) 0.049(5) 0.042(4) -0.007(4) -0.003(3) -0.004(4)
C8 0.035(3) 0.041(4) 0.038(4) -0.002(3) -0.001(3) 0.000(3)
C9 0.038(4) 0.031(4) 0.041(4) 0.008(3) 0.001(3) -0.003(3)
N10 0.022(2) 0.026(3) 0.031(3) 0.000(2) -0.001(2) -0.006(2)
C11 0.028(3) 0.036(4) 0.029(3) -0.004(3) 0.000(3) 0.000(3)
C12 0.039(4) 0.026(3) 0.029(3) -0.005(3) 0.007(3) -0.005(3)
C13 0.049(4) 0.024(4) 0.042(4) 0.002(3) 0.011(3) 0.006(3)
C14 0.031(4) 0.038(4) 0.037(4) 0.009(3) 0.008(3) 0.011(3)
C15 0.029(3) 0.033(4) 0.033(3) 0.004(3) 0.001(3) -0.001(3)
C16 0.032(3) 0.021(4) 0.021(3) -0.001(3) -0.002(3) -0.006(3)
C17 0.022(3) 0.034(4) 0.026(3) -0.002(3) -0.002(3) -0.009(3)
C18 0.027(3) 0.044(4) 0.029(3) -0.006(3) 0.006(3) -0.012(3)
C19 0.055(4) 0.027(4) 0.025(3) 0.001(3) 0.009(3) -0.002(3)
C20 0.039(4) 0.043(5) 0.027(3) 0.003(3) -0.002(3) 0.007(3)
C21 0.034(3) 0.033(4) 0.027(3) -0.010(3) -0.006(3) 0.002(3)

loop_
_atom_type_symbol
_atom_type_description
_atom_type_scat_dispersion_real
_atom_type_scat_dispersion_imag
_atom_type_scat_source
C C 0.0033 0.0016 'International Tables Vol C Tables 4.2.6.8 and 6.1.1.4'
H H 0.0000 0.0000 'International Tables Vol C Tables 4.2.6.8 and 6.1.1.4'
N N 0.0061 0.0033 'International Tables Vol C Tables 4.2.6.8 and 6.1.1.4'
O O 0.0106 0.0060 'International Tables Vol C Tables 4.2.6.8 and 6.1.1.4'

loop_
_geom_angle_atom_site_label_1
_geom_angle_atom_site_label_2
_geom_angle_atom_site_label_3
_geom_angle
O3 C3 N10 121.0(5)
O3 C3 C2 120.3(5)
N10 C3 C2 118.7(5)
C16 C2 C3 111.8(4)
C16 C2 C1 110.0(5)
C3 C2 C1 107.2(4)
C16 C2 H2 109.3
C3 C2 H2 109.3
C1 C2 H2 109.3
O1 C1 N4 123.2(5)
O1 C1 C2 120.4(5)
N4 C1 C2 116.4(5)
C3 N10 C11 119.8(4)
C3 N10 C15 125.9(4)
C11 N10 C15 112.7(4)
N10 C11 C12 109.2(5)
N10 C11 H111 109.8
C12 C11 H111 109.8
N10 C11 H112 109.8
C12 C11 H112 109.8
H111 C11 H112 108.3
C13 C12 C11 110.8(5)
C13 C12 H121 109.5
C11 C12 H121 109.5
C13 C12 H122 109.5
C11 C12 H122 109.5
H121 C12 H122 108.1
C12 C13 C14 111.1(5)
C12 C13 H131 109.4
C14 C13 H131 109.4
C12 C13 H132 109.4
C14 C13 H132 109.4
H131 C13 H132 108.0
C15 C14 C13 110.8(5)
C15 C14 H141 109.5
C13 C14 H141 109.5
C15 C14 H142 109.5
C13 C14 H142 109.5
H141 C14 H142 108.1
N10 C15 C14 109.1(4)
N10 C15 H151 109.9
C14 C15 H151 109.9
N10 C15 H152 109.9
C14 C15 H152 109.9
H151 C15 H152 108.3
C1 N4 C9 127.8(5)
C1 N4 C5 118.7(5)
C9 N4 C5 111.8(5)
N4 C5 C6 109.4(5)
N4 C5 H51 109.8
C6 C5 H51 109.8
N4 C5 H52 109.8
C6 C5 H52 109.8
H51 C5 H52 108.2
C7 C6 C5 109.7(5)
C7 C6 H61 109.7
C5 C6 H61 109.7
C7 C6 H62 109.7
C5 C6 H62 109.7
H61 C6 H62 108.2
C8 C7 C6 111.3(5)
C8 C7 H71 109.4
C6 C7 H71 109.4
C8 C7 H72 109.4
C6 C7 H72 109.4
H71 C7 H72 108.0
C7 C8 C9 110.9(5)
C7 C8 H81 109.5
C9 C8 H81 109.5
C7 C8 H82 109.5
C9 C8 H82 109.5
H81 C8 H82 108.0
N4 C9 C8 111.8(5)
N4 C9 H91 109.2
C8 C9 H91 109.2
N4 C9 H92 109.2
C8 C9 H92 109.2
H91 C9 H92 107.9
C21 C16 C17 119.8(5)
C21 C16 C2 119.6(5)
C17 C16 C2 120.5(5)
C16 C17 C18 119.9(6)
C16 C17 H17 120.0
C18 C17 H17 120.0
C17 C18 C19 120.7(6)
C17 C18 H18 119.6
C19 C18 H18 119.6
C20 C19 C18 118.6(6)
C20 C19 H19 120.7
C18 C19 H19 120.7
C21 C20 C19 120.6(6)
C21 C20 H20 119.7
C19 C20 H20 119.7
C16 C21 C20 120.3(5)
C16 C21 H21 119.9
C20 C21 H21 119.9

loop_
_geom_bond_atom_site_label_1
_geom_bond_atom_site_label_2
_geom_bond_site_symmetry_2
_geom_bond_distance
_geom_bond_publ_flag
C3 O3 . 1.231(6) ?
C3 N10 . 1.361(7) ?
C3 C2 . 1.524(7) ?
C2 C16 . 1.516(7) ?
C2 C1 . 1.562(8) ?
C2 H2 . 1.00 ?
C1 O1 . 1.215(6) ?
C1 N4 . 1.360(7) ?
N10 C11 . 1.464(7) ?
N10 C15 . 1.483(7) ?
C11 C12 . 1.520(8) ?
C11 H111 . 0.99 ?
C11 H112 . 0.99 ?
C12 C13 . 1.512(8) ?
C12 H121 . 0.99 ?
C12 H122 . 0.99 ?
C13 C14 . 1.530(8) ?
C13 H131 . 0.99 ?
C13 H132 . 0.99 ?
C14 C15 . 1.524(8) ?
C14 H141 . 0.99 ?
C14 H142 . 0.99 ?
C15 H151 . 0.99 ?
C15 H152 . 0.99 ?
N4 C9 . 1.454(7) ?
N4 C5 . 1.484(7) ?
C5 C6 . 1.519(8) ?
C5 H51 . 0.99 ?
C5 H52 . 0.99 ?
C6 C7 . 1.510(8) ?
C6 H61 . 0.99 ?
C6 H62 . 0.99 ?
C7 C8 . 1.509(8) ?
C7 H71 . 0.99 ?
C7 H72 . 0.99 ?
C8 C9 . 1.518(8) ?
C8 H81 . 0.99 ?
C8 H82 . 0.99 ?
C9 H91 . 0.99 ?
C9 H92 . 0.99 ?
C16 C21 . 1.380(8) ?
C16 C17 . 1.384(7) ?
C17 C18 . 1.384(8) ?
C17 H17 . 0.95 ?
C18 C19 . 1.394(8) ?
C18 H18 . 0.95 ?
C19 C20 . 1.390(8) ?
C19 H19 . 0.95 ?
C20 C21 . 1.384(8) ?
C20 H20 . 0.95 ?
C21 H21 . 0.95 ?

loop_
_geom_hbond_atom_site_label_D
_geom_hbond_atom_site_label_H
_geom_hbond_atom_site_label_A
_geom_hbond_site_symmetry_A
_geom_hbond_distance_DH
_geom_hbond_distance_HA
_geom_hbond_distance_DA
_geom_hbond_angle_DHA
_geom_hbond_publ_flag
C5 H51 O1 . 0.99 2.34 2.757(7) 104 yes
C9 H91 O1 3_745 0.99 2.52 3.436(7) 153 yes
C11 H112 O3 . 0.99 2.32 2.735(7) 104 yes
C15 H151 O3 1_655 0.99 2.43 3.177(7) 132 yes
C17 H17 O1 1_655 0.95 2.59 3.340(7) 136 yes

loop_
_geom_torsion_atom_site_label_1
_geom_torsion_atom_site_label_2
_geom_torsion_atom_site_label_3
_geom_torsion_atom_site_label_4
_geom_torsion
_geom_torsion_publ_flag
O1 C1 C2 C16 19.1(7) yes
N4 C1 C2 C16 -159.0(5) yes
O1 C1 C2 C3 -102.6(6) yes
N4 C1 C2 C3 79.3(5) yes
C16 C2 C3 O3 -96.3(6) yes
C1 C2 C3 O3 24.2(7) yes
C16 C2 C3 N10 83.4(6) yes
C1 C2 C3 N10 -156.1(5) yes
O3 C3 N10 C11 -9.4(8) ?
C2 C3 N10 C11 170.9(4) ?
O3 C3 N10 C15 -173.6(5) ?
C2 C3 N10 C15 6.7(7) ?
C3 N10 C11 C12 -104.9(5) ?
C15 N10 C11 C12 61.3(6) ?
N10 C11 C12 C13 -57.2(6) ?
C11 C12 C13 C14 54.3(7) ?
C12 C13 C14 C15 -53.6(6) ?
C3 N10 C15 C14 104.7(6) ?
C11 N10 C15 C14 -60.5(6) ?
C13 C14 C15 N10 55.2(6) ?
O1 C1 N4 C9 171.5(5) ?
C2 C1 N4 C9 -10.5(7) ?
O1 C1 N4 C5 7.7(8) ?
C2 C1 N4 C5 -174.3(4) ?
C1 N4 C5 C6 106.2(6) ?
C9 N4 C5 C6 -60.1(6) ?
N4 C5 C6 C7 58.8(7) ?
C5 C6 C7 C8 -56.3(7) ?
C6 C7 C8 C9 52.9(7) ?
C1 N4 C9 C8 -107.4(6) ?
C5 N4 C9 C8 57.3(6) ?
C7 C8 C9 N4 -53.1(7) ?
C3 C2 C16 C21 44.3(7) ?
C1 C2 C16 C21 -74.6(6) ?
C3 C2 C16 C17 -137.5(5) ?
C1 C2 C16 C17 103.6(6) ?
C21 C16 C17 C18 2.2(8) ?
C2 C16 C17 C18 -176.0(5) ?
C16 C17 C18 C19 -1.0(8) ?
C17 C18 C19 C20 0.1(8) ?
C18 C19 C20 C21 -0.4(9) ?
C17 C16 C21 C20 -2.5(9) ?
C2 C16 C21 C20 175.7(5) ?
C19 C20 C21 C16 1.6(9) ?

loop_
_cod_related_entry_id
_cod_related_entry_database
_cod_related_entry_code
1 ChemSpider 21134395
